data_1513617
loop_
_publ_author_name
'Mart\'inez-Mart\'inez, A. J.'
'Armstrong, D. R.'
'Conway, B.'
'Fleming, B. J.'
'Klett, J.'
'Kennedy, A. R.'
'Mulvey, R. E.'
'Robertson, S. D.'
'O'Hara, C. T.'

_publ_section_title
;
 Pre-inverse-crowns: synthetic, structural and reactivity studies of
 alkali metal magnesiates primed for inverse crown formation
;
_journal_issue 2
_journal_name_full 'Chemical Science'
_journal_page_first 771
_journal_paper_doi 10.1039/c3sc52816b
_journal_volume 5
_journal_year 2014
_chemical_formula_sum 'C168 H342 K6 Mg6 N12'
_chemical_formula_weight 2911.00
_chemical_name_systematic
; 
 ? 
;
_space_group_IT_number 148
_symmetry_cell_setting trigonal
_symmetry_space_group_name_Hall '-R 3'
_symmetry_space_group_name_H-M 'R -3 :H'
_atom_sites_solution_hydrogens geom
_atom_sites_solution_primary direct
_atom_sites_solution_secondary difmap
_audit_creation_method SHELXL-97
_cell_angle_alpha 90.00
_cell_angle_beta 90.00
_cell_angle_gamma 120.00
_cell_formula_units_Z 3
_cell_length_a 37.852(2)
_cell_length_b 37.852(2)
_cell_length_c 11.5850(6)
_cell_measurement_reflns_used 4520
_cell_measurement_temperature 123(2)
_cell_measurement_theta_max 28.8493
_cell_measurement_theta_min 3.2227
_cell_volume 14374.9(13)
_computing_cell_refinement
;
CrysAlisPro, Oxford Diffraction Ltd.,
Version 1.171.34.40 (release 27-08-2010 CrysAlis171 .NET)
(compiled Aug 27 2010,11:50:40)
;
_computing_data_collection
;
CrysAlisPro, Oxford Diffraction Ltd.,
Version 1.171.34.40 (release 27-08-2010 CrysAlis171 .NET)
(compiled Aug 27 2010,11:50:40)
;
_computing_data_reduction
;
CrysAlisPro, Oxford Diffraction Ltd.,
Version 1.171.34.40 (release 27-08-2010 CrysAlis171 .NET)
(compiled Aug 27 2010,11:50:40)
;
_computing_structure_refinement 'SHELXL-97 (Sheldrick, 1997)'
_computing_structure_solution 'SHELXS-97 (Sheldrick, 1990)'
_diffrn_ambient_temperature 123(2)
_diffrn_measured_fraction_theta_full 0.981
_diffrn_measured_fraction_theta_max 0.981
_diffrn_measurement_device_type 'Oxford Diffraction Xcalibur, E'
_diffrn_measurement_method 'omega scans'
_diffrn_radiation_monochromator graphite
_diffrn_radiation_source 'fine-focus sealed tube'
_diffrn_radiation_type MoK\a
_diffrn_radiation_wavelength 0.71073
_diffrn_reflns_av_R_equivalents 0.0314
_diffrn_reflns_av_sigmaI/netI 0.0634
_diffrn_reflns_limit_h_max 48
_diffrn_reflns_limit_h_min -29
_diffrn_reflns_limit_k_max 47
_diffrn_reflns_limit_k_min -48
_diffrn_reflns_limit_l_max 13
_diffrn_reflns_limit_l_min -14
_diffrn_reflns_number 14300
_diffrn_reflns_theta_full 26.99
_diffrn_reflns_theta_max 26.99
_diffrn_reflns_theta_min 4.17
_exptl_absorpt_coefficient_mu 0.202
_exptl_absorpt_correction_T_max 1.00000
_exptl_absorpt_correction_T_min 0.98736
_exptl_absorpt_correction_type multi-scan
_exptl_absorpt_process_details
;
CrysAlisPro, Oxford Diffraction Ltd.,
Version 1.171.34.40 (release 27-08-2010 CrysAlis171 .NET)
(compiled Aug 27 2010,11:50:40)
Empirical absorption correction using spherical harmonics,
 implemented in SCALE3 ABSPACK scaling algorithm.
;
_exptl_crystal_colour colourless
_exptl_crystal_density_diffrn 1.009
_exptl_crystal_density_method 'not measured'
_exptl_crystal_description block
_exptl_crystal_F_000 4860
_exptl_crystal_size_max 0.24
_exptl_crystal_size_mid 0.22
_exptl_crystal_size_min 0.16
_refine_diff_density_max 0.548
_refine_diff_density_min -0.565
_refine_diff_density_rms 0.059
_refine_ls_extinction_method none
_refine_ls_goodness_of_fit_ref 1.021
_refine_ls_hydrogen_treatment constr
_refine_ls_matrix_type full
_refine_ls_number_parameters 312
_refine_ls_number_reflns 6852
_refine_ls_number_restraints 3
_refine_ls_restrained_S_all 1.021
_refine_ls_R_factor_all 0.1005
_refine_ls_R_factor_gt 0.0621
_refine_ls_shift/su_max 0.001
_refine_ls_shift/su_mean 0.000
_refine_ls_structure_factor_coef Fsqd
_refine_ls_weighting_details 'calc w=1/[\s^2^(Fo^2^)+(0.0721P)^2^+32.5533P] where P=(Fo^2^+2Fc^2^)/3'
_refine_ls_weighting_scheme calc
_refine_ls_wR_factor_gt 0.1475
_refine_ls_wR_factor_ref 0.1734
_reflns_number_gt 4631
_reflns_number_total 6852
_reflns_threshold_expression I>2sigma(I)
_cod_data_source_file c3sc52816b.txt
_cod_data_source_block srbf1208
_cod_original_sg_symbol_H-M R-3
_cod_database_code 1513617

loop_
_symmetry_equiv_pos_as_xyz
'x, y, z'
'-y, x-y, z'
'-x+y, -x, z'
'x+2/3, y+1/3, z+1/3'
'-y+2/3, x-y+1/3, z+1/3'
'-x+y+2/3, -x+1/3, z+1/3'
'x+1/3, y+2/3, z+2/3'
'-y+1/3, x-y+2/3, z+2/3'
'-x+y+1/3, -x+2/3, z+2/3'
'-x, -y, -z'
'y, -x+y, -z'
'x-y, x, -z'
'-x+2/3, -y+1/3, -z+1/3'
'y+2/3, -x+y+1/3, -z+1/3'
'x-y+2/3, x+1/3, -z+1/3'
'-x+1/3, -y+2/3, -z+2/3'
'y+1/3, -x+y+2/3, -z+2/3'
'x-y+1/3, x+2/3, -z+2/3'

loop_
_atom_site_label
_atom_site_type_symbol
_atom_site_fract_x
_atom_site_fract_y
_atom_site_fract_z
_atom_site_U_iso_or_equiv
_atom_site_adp_type
_atom_site_occupancy
_atom_site_symmetry_multiplicity
_atom_site_calc_flag
_atom_site_refinement_flags
_atom_site_disorder_group
K1 K 0.919962(18) 0.111693(19) 0.00985(5) 0.03380(18) Uani 1 1 d . .
Mg1 Mg 0.83559(3) 0.02242(3) -0.12686(7) 0.0291(2) Uani 1 1 d . .
N1 N 0.84647(6) 0.08030(6) -0.15089(16) 0.0222(4) Uani 1 1 d . .
C1 C 0.86456(8) 0.09989(8) -0.2624(2) 0.0289(6) Uani 1 1 d . .
C2 C 0.88939(10) 0.14666(8) -0.2511(2) 0.0441(8) Uani 1 1 d . .
H2A H 0.9141 0.1543 -0.2043 0.053 Uiso 1 1 calc R .
H2B H 0.8984 0.1588 -0.3287 0.053 Uiso 1 1 calc R .
C3 C 0.86538(12) 0.16398(9) -0.1957(3) 0.0499(9) Uani 1 1 d . .
H3A H 0.8426 0.1595 -0.2469 0.060 Uiso 1 1 calc R .
H3B H 0.8832 0.1937 -0.1846 0.060 Uiso 1 1 calc R .
C4 C 0.84869(9) 0.14362(9) -0.0799(2) 0.0375(7) Uani 1 1 d . .
H4A H 0.8312 0.1537 -0.0476 0.045 Uiso 1 1 calc R .
H4B H 0.8717 0.1513 -0.0259 0.045 Uiso 1 1 calc R .
C5 C 0.82367(8) 0.09669(8) -0.0895(2) 0.0285(6) Uani 1 1 d . .
C6 C 0.89394(9) 0.08518(10) -0.2967(3) 0.0424(7) Uani 1 1 d . .
H6A H 0.9134 0.0908 -0.2339 0.064 Uiso 1 1 calc R .
H6B H 0.9088 0.0995 -0.3666 0.064 Uiso 1 1 calc R .
H6C H 0.8785 0.0558 -0.3118 0.064 Uiso 1 1 calc R .
C7 C 0.83403(9) 0.08859(9) -0.3631(2) 0.0380(7) Uani 1 1 d . .
H7A H 0.8157 0.0590 -0.3643 0.057 Uiso 1 1 calc R .
H7B H 0.8490 0.0973 -0.4362 0.057 Uiso 1 1 calc R .
H7C H 0.8181 0.1023 -0.3526 0.057 Uiso 1 1 calc R .
C8 C 0.81573(9) 0.07961(9) 0.0334(2) 0.0345(6) Uani 1 1 d . .
H8A H 0.7990 0.0498 0.0306 0.052 Uiso 1 1 calc R .
H8B H 0.8013 0.0907 0.0771 0.052 Uiso 1 1 calc R .
H8C H 0.8418 0.0873 0.0712 0.052 Uiso 1 1 calc R .
C9 C 0.78151(9) 0.08489(10) -0.1404(3) 0.0428(7) Uani 1 1 d . .
H9A H 0.7657 0.0553 -0.1518 0.064 Uiso 1 1 calc R .
H9B H 0.7851 0.0987 -0.2147 0.064 Uiso 1 1 calc R .
H9C H 0.7669 0.0932 -0.0871 0.064 Uiso 1 1 calc R .
N2 N 0.96806(6) 0.16945(6) 0.20685(17) 0.0257(5) Uani 1 1 d . .
C11 C 0.95275(8) 0.19846(8) 0.2047(2) 0.0284(6) Uani 1 1 d . .
C12 C 0.90619(8) 0.17671(9) 0.2220(2) 0.0352(6) Uani 1 1 d . .
H12A H 0.8977 0.1975 0.2299 0.042 Uiso 1 1 calc R .
H12B H 0.8926 0.1602 0.1525 0.042 Uiso 1 1 calc R .
C13 C 0.89196(9) 0.14923(9) 0.3270(2) 0.0396(7) Uani 1 1 d . .
H13A H 0.8618 0.1341 0.3302 0.048 Uiso 1 1 calc R .
H13B H 0.9024 0.1659 0.3980 0.048 Uiso 1 1 calc R .
C14 C 0.90754(9) 0.11934(9) 0.3203(2) 0.0383(7) Uani 1 1 d . .
H14A H 0.8942 0.1006 0.2547 0.046 Uiso 1 1 calc R .
H14B H 0.8998 0.1028 0.3918 0.046 Uiso 1 1 calc R .
C15 C 0.95418(8) 0.14066(8) 0.3049(2) 0.0314(6) Uani 1 1 d . .
C16 C 0.97320(9) 0.23422(8) 0.2912(2) 0.0353(6) Uani 1 1 d . .
H16A H 1.0029 0.2464 0.2868 0.053 Uiso 1 1 calc R .
H16B H 0.9640 0.2241 0.3696 0.053 Uiso 1 1 calc R .
H16C H 0.9657 0.2548 0.2721 0.053 Uiso 1 1 calc R .
C17 C 0.96256(9) 0.21802(9) 0.0844(2) 0.0349(6) Uani 1 1 d . .
H17A H 0.9509 0.1966 0.0255 0.052 Uiso 1 1 calc R .
H17B H 0.9922 0.2341 0.0744 0.052 Uiso 1 1 calc R .
H17C H 0.9508 0.2358 0.0765 0.052 Uiso 1 1 calc R .
C18 C 0.96503(10) 0.10751(9) 0.2783(3) 0.0406(7) Uani 1 1 d . .
H18A H 0.9947 0.1200 0.2708 0.061 Uiso 1 1 calc R .
H18B H 0.9520 0.0938 0.2058 0.061 Uiso 1 1 calc R .
H18C H 0.9554 0.0875 0.3411 0.061 Uiso 1 1 calc R .
C19 C 0.97415(10) 0.15928(10) 0.4224(2) 0.0431(7) Uani 1 1 d . .
H19A H 1.0037 0.1766 0.4123 0.065 Uiso 1 1 calc R .
H19B H 0.9686 0.1373 0.4771 0.065 Uiso 1 1 calc R .
H19C H 0.9628 0.1758 0.4524 0.065 Uiso 1 1 calc R .
C24 C 0.71928(10) -0.02694(10) 0.3471(3) 0.0473(8) Uani 1 1 d . .
H24A H 0.7262 -0.0352 0.4210 0.057 Uiso 1 1 calc R .
H24B H 0.6995 -0.0520 0.3058 0.057 Uiso 1 1 calc R .
C25 C 0.70002(10) -0.00089(11) 0.3714(3) 0.0532(9) Uani 1 1 d . .
H25A H 0.6763 -0.0160 0.4231 0.064 Uiso 1 1 calc R .
H25B H 0.6901 0.0045 0.2981 0.064 Uiso 1 1 calc R .
C26 C 0.73030(10) 0.03954(10) 0.4274(3) 0.0471(8) Uani 1 1 d . .
H26A H 0.7175 0.0567 0.4363 0.057 Uiso 1 1 calc R .
H26B H 0.7376 0.0344 0.5052 0.057 Uiso 1 1 calc R .
C27 C 0.76876(9) 0.06217(9) 0.3547(3) 0.0393(7) Uani 1 1 d . .
H27A H 0.7620 0.0704 0.2806 0.047 Uiso 1 1 calc R .
H27B H 0.7888 0.0872 0.3957 0.047 Uiso 1 1 calc R .
C28 C 0.78751(9) 0.03596(9) 0.3309(3) 0.0386(7) Uani 1 1 d . .
H28A H 0.7972 0.0304 0.4043 0.046 Uiso 1 1 calc R .
H28B H 0.8114 0.0509 0.2795 0.046 Uiso 1 1 calc R .
C29 C 0.75745(10) -0.00394(9) 0.2749(3) 0.0457(8) Uani 1 1 d . .
H29A H 0.7703 -0.0209 0.2647 0.055 Uiso 1 1 calc R .
H29B H 0.7500 0.0015 0.1976 0.055 Uiso 1 1 calc R .
C20 C 0.87652(15) 0.01609(14) -0.0055(4) 0.0345(11) Uani 0.641(5) 1 d P 1
H20A H 0.8783 -0.0081 -0.0290 0.041 Uiso 0.641(5) 1 calc PR 1
H20B H 0.9041 0.0401 -0.0153 0.041 Uiso 0.641(5) 1 calc PR 1
C21 C 0.86651(16) 0.01201(15) 0.1201(4) 0.0481(12) Uani 0.641(5) 1 d P 1
H21A H 0.8374 -0.0089 0.1288 0.058 Uiso 0.641(5) 1 calc PR 1
H21B H 0.8696 0.0382 0.1469 0.058 Uiso 0.641(5) 1 calc PR 1
C22 C 0.89113(18) 0.00065(17) 0.2015(4) 0.0535(14) Uani 0.641(5) 1 d P 1
H22A H 0.8864 -0.0268 0.1806 0.064 Uiso 0.641(5) 1 calc PR 1
H22B H 0.9205 0.0203 0.1909 0.064 Uiso 0.641(5) 1 calc PR 1
C23 C 0.8802(3) 0.0005(3) 0.3259(6) 0.106(3) Uani 0.641(5) 1 d P 1
H23A H 0.8934 -0.0112 0.3729 0.159 Uiso 0.641(5) 1 calc PR 1
H23B H 0.8505 -0.0159 0.3351 0.159 Uiso 0.641(5) 1 calc PR 1
H23C H 0.8895 0.0285 0.3511 0.159 Uiso 0.641(5) 1 calc PR 1
C20A C 0.8578(3) 0.0147(3) 0.0438(8) 0.0345(11) Uani 0.36 1 d PD 2
H20C H 0.8653 0.0391 0.0914 0.041 Uiso 0.359(5) 1 calc PR 2
H20D H 0.8353 -0.0091 0.0835 0.041 Uiso 0.359(5) 1 calc PR 2
C21A C 0.8951(3) 0.0082(3) 0.0370(7) 0.0481(12) Uani 0.36 1 d PD 2
H21C H 0.8887 -0.0129 -0.0226 0.058 Uiso 0.359(5) 1 calc PR 2
H21D H 0.9182 0.0339 0.0071 0.058 Uiso 0.359(5) 1 calc PR 2
C22A C 0.9107(3) -0.0038(3) 0.1416(8) 0.0535(14) Uani 0.36 1 d PD 2
H22C H 0.8887 -0.0305 0.1698 0.064 Uiso 0.359(5) 1 calc PR 2
H22D H 0.9165 0.0165 0.2034 0.064 Uiso 0.359(5) 1 calc PR 2
C23A C 0.9490(4) -0.0071(4) 0.1232(12) 0.106(3) Uani 0.36 1 d PD 2
H23D H 0.9477 -0.0288 0.1724 0.159 Uiso 0.359(5) 1 calc PR 2
H23E H 0.9732 0.0189 0.1434 0.159 Uiso 0.359(5) 1 calc PR 2
H23F H 0.9507 -0.0135 0.0421 0.159 Uiso 0.359(5) 1 calc PR 2

loop_
_atom_site_aniso_label
_atom_site_aniso_U_11
_atom_site_aniso_U_22
_atom_site_aniso_U_33
_atom_site_aniso_U_23
_atom_site_aniso_U_13
_atom_site_aniso_U_12
K1 0.0263(3) 0.0339(3) 0.0365(3) -0.0091(3) -0.0051(2) 0.0115(3)
Mg1 0.0316(5) 0.0201(4) 0.0312(5) -0.0005(4) -0.0125(4) 0.0096(4)
N1 0.0218(10) 0.0197(10) 0.0234(10) 0.0015(8) -0.0001(8) 0.0091(9)
C1 0.0340(15) 0.0225(13) 0.0243(12) 0.0028(10) 0.0017(11) 0.0098(11)
C2 0.056(2) 0.0233(14) 0.0318(14) 0.0074(12) -0.0017(14) 0.0038(14)
C3 0.079(2) 0.0232(15) 0.0426(17) -0.0027(13) -0.0180(16) 0.0223(16)
C4 0.0477(18) 0.0324(15) 0.0366(15) -0.0079(12) -0.0117(13) 0.0233(14)
C5 0.0287(14) 0.0295(14) 0.0295(13) -0.0060(11) -0.0043(11) 0.0161(12)
C6 0.0383(17) 0.0477(19) 0.0333(15) 0.0044(13) 0.0112(13) 0.0156(15)
C7 0.0511(18) 0.0330(16) 0.0260(13) 0.0011(12) -0.0052(12) 0.0181(14)
C8 0.0310(15) 0.0399(16) 0.0278(13) -0.0047(12) 0.0026(11) 0.0141(13)
C9 0.0358(16) 0.0531(19) 0.0491(17) -0.0169(15) -0.0131(14) 0.0294(15)
N2 0.0230(11) 0.0264(11) 0.0260(10) -0.0025(9) 0.0023(8) 0.0111(9)
C11 0.0217(13) 0.0325(14) 0.0299(13) -0.0055(11) 0.0001(10) 0.0127(11)
C12 0.0219(13) 0.0422(17) 0.0404(15) -0.0111(13) -0.0004(12) 0.0154(13)
C13 0.0253(14) 0.0441(17) 0.0394(15) -0.0094(13) 0.0086(12) 0.0097(13)
C14 0.0322(15) 0.0356(16) 0.0353(15) -0.0020(12) 0.0088(12) 0.0081(13)
C15 0.0266(14) 0.0318(15) 0.0279(13) 0.0000(11) 0.0025(11) 0.0088(12)
C16 0.0309(15) 0.0320(15) 0.0405(15) -0.0091(12) 0.0038(12) 0.0137(13)
C17 0.0318(15) 0.0401(16) 0.0375(15) -0.0001(12) 0.0006(12) 0.0215(13)
C18 0.0410(17) 0.0341(16) 0.0454(17) 0.0067(13) 0.0033(14) 0.0177(14)
C19 0.0422(18) 0.0479(19) 0.0297(14) 0.0050(13) 0.0014(13) 0.0154(15)
C24 0.050(2) 0.0363(17) 0.0396(16) 0.0037(14) -0.0044(14) 0.0095(15)
C25 0.0355(18) 0.065(2) 0.0461(18) 0.0135(16) 0.0063(14) 0.0150(17)
C26 0.053(2) 0.055(2) 0.0399(16) 0.0042(15) 0.0108(15) 0.0321(18)
C27 0.0423(17) 0.0319(15) 0.0411(16) -0.0011(13) 0.0036(13) 0.0166(14)
C28 0.0373(16) 0.0384(16) 0.0404(16) 0.0004(13) 0.0023(13) 0.0190(14)
C29 0.059(2) 0.0352(17) 0.0396(16) -0.0024(13) 0.0046(15) 0.0210(16)
C20 0.038(3) 0.0283(19) 0.034(3) -0.0003(19) -0.0140(18) 0.014(2)
C21 0.051(3) 0.032(2) 0.048(3) -0.007(2) -0.014(2) 0.011(2)
C22 0.056(3) 0.042(3) 0.048(3) 0.005(2) -0.012(2) 0.014(2)
C23 0.135(7) 0.084(5) 0.075(4) -0.003(4) -0.031(4) 0.036(5)
C20A 0.038(3) 0.0283(19) 0.034(3) -0.0003(19) -0.0140(18) 0.014(2)
C21A 0.051(3) 0.032(2) 0.048(3) -0.007(2) -0.014(2) 0.011(2)
C22A 0.056(3) 0.042(3) 0.048(3) 0.005(2) -0.012(2) 0.014(2)
C23A 0.135(7) 0.084(5) 0.075(4) -0.003(4) -0.031(4) 0.036(5)

loop_
_atom_type_symbol
_atom_type_description
_atom_type_scat_dispersion_real
_atom_type_scat_dispersion_imag
_atom_type_scat_source
C C 0.0033 0.0016 'International Tables Vol C Tables 4.2.6.8 and 6.1.1.4'
H H 0.0000 0.0000 'International Tables Vol C Tables 4.2.6.8 and 6.1.1.4'
N N 0.0061 0.0033 'International Tables Vol C Tables 4.2.6.8 and 6.1.1.4'
Mg Mg 0.0486 0.0363 'International Tables Vol C Tables 4.2.6.8 and 6.1.1.4'
K K 0.2009 0.2494 'International Tables Vol C Tables 4.2.6.8 and 6.1.1.4'

loop_
_geom_angle_atom_site_label_1
_geom_angle_atom_site_label_2
_geom_angle_atom_site_label_3
_geom_angle
_geom_angle_site_symmetry_1
_geom_angle_site_symmetry_3
N1 K1 N2 146.72(6) . .
N1 K1 C20 70.55(9) . .
N2 K1 C20 130.39(9) . .
N1 K1 C20A 130.98(17) . 11_665
N2 K1 C20A 69.62(16) . 11_665
C20 K1 C20A 114.16(18) . 11_665
N1 K1 C20 140.65(8) . 11_665
N2 K1 C20 66.95(8) . 11_665
C20 K1 C20 103.28(18) . 11_665
C20A K1 C20 15.89(15) 11_665 11_665
N1 K1 C20A 68.28(14) . .
N2 K1 C20A 123.70(16) . .
C20 K1 C20A 15.89(15) . .
C20A K1 C20A 128.2(3) 11_665 .
C20 K1 C20A 115.48(18) 11_665 .
N1 K1 C21A 127.84(14) . 11_665
N2 K1 C21A 82.95(14) . 11_665
C20 K1 C21A 87.30(18) . 11_665
C20A K1 C21A 27.25(15) 11_665 11_665
C20 K1 C21A 17.62(14) 11_665 11_665
C20A K1 C21A 100.9(2) . 11_665
N1 K1 C21 116.04(10) . 11_665
N2 K1 C21 85.97(10) . 11_665
C20 K1 C21 104.82(13) . 11_665
C20A K1 C21 16.39(16) 11_665 11_665
C20 K1 C21 25.80(12) 11_665 11_665
C20A K1 C21 120.34(17) . 11_665
C21A K1 C21 25.75(17) 11_665 11_665
N1 K1 C21 83.13(9) . .
N2 K1 C21 108.32(9) . .
C20 K1 C21 25.14(11) . .
C20A K1 C21 122.65(17) 11_665 .
C20 K1 C21 107.77(13) 11_665 .
C20A K1 C21 15.81(15) . .
C21A K1 C21 96.32(17) 11_665 .
C21 K1 C21 119.76(19) 11_665 .
N1 K1 Mg1 33.88(4) . .
N2 K1 Mg1 156.82(5) . .
C20 K1 Mg1 36.69(8) . .
C20A K1 Mg1 130.11(15) 11_665 .
C20 K1 Mg1 127.90(8) 11_665 .
C20A K1 Mg1 37.06(15) . .
C21A K1 Mg1 110.33(13) 11_665 .
C21 K1 Mg1 114.41(9) 11_665 .
C21 K1 Mg1 52.84(8) . .
N1 K1 Mg1 156.31(4) . 11_665
N2 K1 Mg1 33.15(4) . 11_665
C20 K1 Mg1 130.07(9) . 11_665
C20A K1 Mg1 36.48(15) 11_665 11_665
C20 K1 Mg1 35.76(8) 11_665 11_665
C20A K1 Mg1 134.98(14) . 11_665
C21A K1 Mg1 53.15(13) 11_665 11_665
C21 K1 Mg1 52.85(9) 11_665 11_665
C21 K1 Mg1 120.50(9) . 11_665
Mg1 K1 Mg1 163.18(3) . 11_665
N1 Mg1 N2 133.63(9) . 12_545
N1 Mg1 C20 115.57(14) . .
N2 Mg1 C20 110.28(14) 12_545 .
N1 Mg1 C20A 112.2(2) . .
N2 Mg1 C20A 112.6(2) 12_545 .
C20 Mg1 C20A 23.2(2) . .
N1 Mg1 K1 56.69(6) . .
N2 Mg1 K1 166.11(7) 12_545 .
C20 Mg1 K1 58.94(12) . .
C20A Mg1 K1 61.5(2) . .
N1 Mg1 K1 165.81(7) . 12_545
N2 Mg1 K1 54.82(6) 12_545 12_545
C20 Mg1 K1 59.82(12) . 12_545
C20A Mg1 K1 57.8(2) . 12_545
K1 Mg1 K1 117.62(3) . 12_545
C5 N1 C1 115.68(19) . .
C5 N1 Mg1 122.76(16) . .
C1 N1 Mg1 116.97(15) . .
C5 N1 K1 98.81(13) . .
C1 N1 K1 103.57(14) . .
Mg1 N1 K1 89.43(7) . .
N1 C1 C6 106.5(2) . .
N1 C1 C2 111.5(2) . .
C6 C1 C2 107.7(2) . .
N1 C1 C7 115.3(2) . .
C6 C1 C7 106.5(2) . .
C2 C1 C7 109.0(2) . .
C3 C2 C1 112.5(3) . .
C3 C2 H2A 109.1 . .
C1 C2 H2A 109.1 . .
C3 C2 H2B 109.1 . .
C1 C2 H2B 109.1 . .
H2A C2 H2B 107.8 . .
C2 C3 C4 110.1(2) . .
C2 C3 H3A 109.6 . .
C4 C3 H3A 109.6 . .
C2 C3 H3B 109.6 . .
C4 C3 H3B 109.6 . .
H3A C3 H3B 108.1 . .
C3 C4 C5 112.4(2) . .
C3 C4 H4A 109.1 . .
C5 C4 H4A 109.1 . .
C3 C4 H4B 109.1 . .
C5 C4 H4B 109.1 . .
H4A C4 H4B 107.9 . .
N1 C5 C8 107.7(2) . .
N1 C5 C9 115.6(2) . .
C8 C5 C9 106.1(2) . .
N1 C5 C4 111.6(2) . .
C8 C5 C4 107.3(2) . .
C9 C5 C4 108.1(2) . .
C1 C6 H6A 109.5 . .
C1 C6 H6B 109.5 . .
H6A C6 H6B 109.5 . .
C1 C6 H6C 109.5 . .
H6A C6 H6C 109.5 . .
H6B C6 H6C 109.5 . .
C1 C7 H7A 109.5 . .
C1 C7 H7B 109.5 . .
H7A C7 H7B 109.5 . .
C1 C7 H7C 109.5 . .
H7A C7 H7C 109.5 . .
H7B C7 H7C 109.5 . .
C5 C8 H8A 109.5 . .
C5 C8 H8B 109.5 . .
H8A C8 H8B 109.5 . .
C5 C8 H8C 109.5 . .
H8A C8 H8C 109.5 . .
H8B C8 H8C 109.5 . .
C5 C9 H9A 109.5 . .
C5 C9 H9B 109.5 . .
H9A C9 H9B 109.5 . .
C5 C9 H9C 109.5 . .
H9A C9 H9C 109.5 . .
H9B C9 H9C 109.5 . .
C11 N2 C15 115.8(2) . .
C11 N2 Mg1 117.36(16) . 11_665
C15 N2 Mg1 121.06(16) . 11_665
C11 N2 K1 101.80(14) . .
C15 N2 K1 100.47(14) . .
Mg1 N2 K1 92.03(7) 11_665 .
N2 C11 C17 106.5(2) . .
N2 C11 C12 111.7(2) . .
C17 C11 C12 108.2(2) . .
N2 C11 C16 115.4(2) . .
C17 C11 C16 105.8(2) . .
C12 C11 C16 108.8(2) . .
C13 C12 C11 113.0(2) . .
C13 C12 H12A 109.0 . .
C11 C12 H12A 109.0 . .
C13 C12 H12B 109.0 . .
C11 C12 H12B 109.0 . .
H12A C12 H12B 107.8 . .
C12 C13 C14 109.5(2) . .
C12 C13 H13A 109.8 . .
C14 C13 H13A 109.8 . .
C12 C13 H13B 109.8 . .
C14 C13 H13B 109.8 . .
H13A C13 H13B 108.2 . .
C13 C14 C15 112.7(2) . .
C13 C14 H14A 109.0 . .
C15 C14 H14A 109.0 . .
C13 C14 H14B 109.0 . .
C15 C14 H14B 109.0 . .
H14A C14 H14B 107.8 . .
N2 C15 C18 107.9(2) . .
N2 C15 C14 111.5(2) . .
C18 C15 C14 107.5(2) . .
N2 C15 C19 115.4(2) . .
C18 C15 C19 106.3(2) . .
C14 C15 C19 107.9(2) . .
C11 C16 H16A 109.5 . .
C11 C16 H16B 109.5 . .
H16A C16 H16B 109.5 . .
C11 C16 H16C 109.5 . .
H16A C16 H16C 109.5 . .
H16B C16 H16C 109.5 . .
C11 C17 H17A 109.5 . .
C11 C17 H17B 109.5 . .
H17A C17 H17B 109.5 . .
C11 C17 H17C 109.5 . .
H17A C17 H17C 109.5 . .
H17B C17 H17C 109.5 . .
C15 C18 H18A 109.5 . .
C15 C18 H18B 109.5 . .
H18A C18 H18B 109.5 . .
C15 C18 H18C 109.5 . .
H18A C18 H18C 109.5 . .
H18B C18 H18C 109.5 . .
C15 C19 H19A 109.5 . .
C15 C19 H19B 109.5 . .
H19A C19 H19B 109.5 . .
C15 C19 H19C 109.5 . .
H19A C19 H19C 109.5 . .
H19B C19 H19C 109.5 . .
C29 C24 C25 111.1(3) . .
C29 C24 H24A 109.4 . .
C25 C24 H24A 109.4 . .
C29 C24 H24B 109.4 . .
C25 C24 H24B 109.4 . .
H24A C24 H24B 108.0 . .
C24 C25 C26 111.5(3) . .
C24 C25 H25A 109.3 . .
C26 C25 H25A 109.3 . .
C24 C25 H25B 109.3 . .
C26 C25 H25B 109.3 . .
H25A C25 H25B 108.0 . .
C27 C26 C25 110.9(3) . .
C27 C26 H26A 109.5 . .
C25 C26 H26A 109.5 . .
C27 C26 H26B 109.5 . .
C25 C26 H26B 109.5 . .
H26A C26 H26B 108.0 . .
C28 C27 C26 111.3(3) . .
C28 C27 H27A 109.4 . .
C26 C27 H27A 109.4 . .
C28 C27 H27B 109.4 . .
C26 C27 H27B 109.4 . .
H27A C27 H27B 108.0 . .
C27 C28 C29 111.7(3) . .
C27 C28 H28A 109.3 . .
C29 C28 H28A 109.3 . .
C27 C28 H28B 109.3 . .
C29 C28 H28B 109.3 . .
H28A C28 H28B 107.9 . .
C28 C29 C24 111.3(3) . .
C28 C29 H29A 109.4 . .
C24 C29 H29A 109.4 . .
C28 C29 H29B 109.4 . .
C24 C29 H29B 109.4 . .
H29A C29 H29B 108.0 . .
C21 C20 Mg1 118.7(4) . .
C21 C20 K1 91.4(3) . .
Mg1 C20 K1 84.37(14) . .
C21 C20 K1 83.1(3) . 12_545
Mg1 C20 K1 84.41(14) . 12_545
K1 C20 K1 163.21(18) . 12_545
C21 C20 H20A 107.6 . .
Mg1 C20 H20A 107.6 . .
K1 C20 H20A 147.5 . .
K1 C20 H20A 48.8 12_545 .
C21 C20 H20B 107.6 . .
Mg1 C20 H20B 107.6 . .
K1 C20 H20B 155.8 12_545 .
H20A C20 H20B 107.1 . .
C20 C21 C22 118.1(5) . .
C20 C21 K1 71.1(3) . 12_545
C22 C21 K1 99.1(3) . 12_545
C20 C21 K1 63.5(2) . .
C22 C21 K1 114.9(3) . .
K1 C21 K1 132.02(15) 12_545 .
C20 C21 H21A 107.8 . .
C22 C21 H21A 107.8 . .
K1 C21 H21A 48.3 12_545 .
K1 C21 H21A 135.1 . .
C20 C21 H21B 107.8 . .
C22 C21 H21B 107.8 . .
K1 C21 H21B 149.0 12_545 .
K1 C21 H21B 47.2 . .
H21A C21 H21B 107.1 . .
C23 C22 C21 112.8(6) . .
C23 C22 H22A 109.0 . .
C21 C22 H22A 109.0 . .
C23 C22 H22B 109.0 . .
C21 C22 H22B 109.0 . .
H22A C22 H22B 107.8 . .
C21A C20A Mg1 114.2(6) . .
C21A C20A K1 83.3(5) . 12_545
Mg1 C20A K1 85.8(3) . 12_545
C21A C20A K1 88.3(5) . .
Mg1 C20A K1 81.4(3) . .
K1 C20A K1 160.2(3) 12_545 .
C21A C20A H20C 108.7 . .
Mg1 C20A H20C 108.7 . .
K1 C20A H20C 153.9 12_545 .
K1 C20A H20C 45.8 . .
C21A C20A H20D 108.7 . .
Mg1 C20A H20D 108.7 . .
K1 C20A H20D 46.4 12_545 .
K1 C20A H20D 153.0 . .
H20C C20A H20D 107.6 . .
C22A C21A C20A 122.0(8) . .
C22A C21A K1 99.5(5) . 12_545
C20A C21A K1 69.5(4) . 12_545
C22A C21A H21C 106.8 . .
C20A C21A H21C 106.8 . .
K1 C21A H21C 50.4 12_545 .
C22A C21A H21D 106.8 . .
C20A C21A H21D 106.8 . .
K1 C21A H21D 149.9 12_545 .
H21C C21A H21D 106.7 . .
C21A C22A C23A 116.2(9) . .
C21A C22A H22C 108.2 . .
C23A C22A H22C 108.2 . .
C21A C22A H22D 108.2 . .
C23A C22A H22D 108.2 . .
H22C C22A H22D 107.4 . .
C22A C23A H23D 109.5 . .
C22A C23A H23E 109.5 . .
H23D C23A H23E 109.5 . .
C22A C23A H23F 109.5 . .
H23D C23A H23F 109.5 . .
H23E C23A H23F 109.5 . .

loop_
_geom_bond_atom_site_label_1
_geom_bond_atom_site_label_2
_geom_bond_distance
_geom_bond_site_symmetry_2
K1 N1 3.052(2) .
K1 N2 3.053(2) .
K1 C20 3.143(5) .
K1 C20A 3.167(9) 11_665
K1 C20 3.243(5) 11_665
K1 C20A 3.246(9) .
K1 C21 3.404(5) 11_665
K1 C21 3.511(5) .
Mg1 N1 2.036(2) .
Mg1 N2 2.043(2) 12_545
Mg1 C20 2.192(4) .
Mg1 C20A 2.225(8) .
N1 C5 1.473(3) .
N1 C1 1.477(3) .
C1 C6 1.525(4) .
C1 C2 1.540(4) .
C1 C7 1.544(4) .
C2 C3 1.504(5) .
C2 H2A 0.9900 .
C2 H2B 0.9900 .
C3 C4 1.518(4) .
C3 H3A 0.9900 .
C3 H3B 0.9900 .
C4 C5 1.543(4) .
C4 H4A 0.9900 .
C4 H4B 0.9900 .
C5 C8 1.530(4) .
C5 C9 1.543(4) .
C6 H6A 0.9800 .
C6 H6B 0.9800 .
C6 H6C 0.9800 .
C7 H7A 0.9800 .
C7 H7B 0.9800 .
C7 H7C 0.9800 .
C8 H8A 0.9800 .
C8 H8B 0.9800 .
C8 H8C 0.9800 .
C9 H9A 0.9800 .
C9 H9B 0.9800 .
C9 H9C 0.9800 .
N2 C11 1.476(3) .
N2 C15 1.477(3) .
N2 Mg1 2.043(2) 11_665
C11 C17 1.534(4) .
C11 C12 1.541(3) .
C11 C16 1.545(4) .
C12 C13 1.514(4) .
C12 H12A 0.9900 .
C12 H12B 0.9900 .
C13 C14 1.517(4) .
C13 H13A 0.9900 .
C13 H13B 0.9900 .
C14 C15 1.541(4) .
C14 H14A 0.9900 .
C14 H14B 0.9900 .
C15 C18 1.534(4) .
C15 C19 1.546(4) .
C16 H16A 0.9800 .
C16 H16B 0.9800 .
C16 H16C 0.9800 .
C17 H17A 0.9800 .
C17 H17B 0.9800 .
C17 H17C 0.9800 .
C18 H18A 0.9800 .
C18 H18B 0.9800 .
C18 H18C 0.9800 .
C19 H19A 0.9800 .
C19 H19B 0.9800 .
C19 H19C 0.9800 .
C24 C29 1.512(4) .
C24 C25 1.517(5) .
C24 H24A 0.9900 .
C24 H24B 0.9900 .
C25 C26 1.524(5) .
C25 H25A 0.9900 .
C25 H25B 0.9900 .
C26 C27 1.522(4) .
C26 H26A 0.9900 .
C26 H26B 0.9900 .
C27 C28 1.506(4) .
C27 H27A 0.9900 .
C27 H27B 0.9900 .
C28 C29 1.509(4) .
C28 H28A 0.9900 .
C28 H28B 0.9900 .
C29 H29A 0.9900 .
C29 H29B 0.9900 .
C20 C21 1.492(7) .
C20 K1 3.243(5) 12_545
C20 H20A 0.9900 .
C20 H20B 0.9900 .
C21 C22 1.530(7) .
C21 K1 3.404(5) 12_545
C21 H21A 0.9900 .
C21 H21B 0.9900 .
C22 C23 1.500(9) .
C22 H22A 0.9900 .
C22 H22B 0.9900 .
C23 H23A 0.9800 .
C23 H23B 0.9800 .
C23 H23C 0.9800 .
C20A C21A 1.548(8) .
C20A K1 3.167(9) 12_545
C20A H20C 0.9900 .
C20A H20D 0.9900 .
C21A C22A 1.515(8) .
C21A K1 3.358(9) 12_545
C21A H21C 0.9900 .
C21A H21D 0.9900 .
C22A C23A 1.530(9) .
C22A H22C 0.9900 .
C22A H22D 0.9900 .
C23A H23D 0.9800 .
C23A H23E 0.9800 .
C23A H23F 0.9800 .

loop_
_geom_torsion_atom_site_label_1
_geom_torsion_atom_site_label_2
_geom_torsion_atom_site_label_3
_geom_torsion_atom_site_label_4
_geom_torsion
_geom_torsion_site_symmetry_1
_geom_torsion_site_symmetry_4
N2 K1 Mg1 N1 109.38(13) . .
C20 K1 Mg1 N1 177.10(18) . .
C20A K1 Mg1 N1 -106.5(2) 11_665 .
C20 K1 Mg1 N1 -126.77(13) 11_665 .
C20A K1 Mg1 N1 150.5(3) . .
C21A K1 Mg1 N1 -128.44(17) 11_665 .
C21 K1 Mg1 N1 -100.89(13) 11_665 .
C21 K1 Mg1 N1 149.23(14) . .
Mg1 K1 Mg1 N1 -138.62(11) 11_665 .
N1 K1 Mg1 N2 141.4(3) . 12_545
N2 K1 Mg1 N2 -109.2(3) . 12_545
C20 K1 Mg1 N2 -41.4(3) . 12_545
C20A K1 Mg1 N2 35.0(4) 11_665 12_545
C20 K1 Mg1 N2 14.7(3) 11_665 12_545
C20A K1 Mg1 N2 -68.1(4) . 12_545
C21A K1 Mg1 N2 13.0(3) 11_665 12_545
C21 K1 Mg1 N2 40.6(3) 11_665 12_545
C21 K1 Mg1 N2 -69.3(3) . 12_545
Mg1 K1 Mg1 N2 2.8(3) 11_665 12_545
N1 K1 Mg1 C20 -177.10(18) . .
N2 K1 Mg1 C20 -67.7(2) . .
C20A K1 Mg1 C20 76.4(3) 11_665 .
C20 K1 Mg1 C20 56.1(3) 11_665 .
C20A K1 Mg1 C20 -26.6(2) . .
C21A K1 Mg1 C20 54.5(2) 11_665 .
C21 K1 Mg1 C20 82.01(19) 11_665 .
C21 K1 Mg1 C20 -27.9(2) . .
Mg1 K1 Mg1 C20 44.27(17) 11_665 .
N1 K1 Mg1 C20A -150.5(3) . .
N2 K1 Mg1 C20A -41.1(3) . .
C20 K1 Mg1 C20A 26.6(2) . .
C20A K1 Mg1 C20A 103.0(5) 11_665 .
C20 K1 Mg1 C20A 82.8(3) 11_665 .
C21A K1 Mg1 C20A 81.1(3) 11_665 .
C21 K1 Mg1 C20A 108.6(3) 11_665 .
C21 K1 Mg1 C20A -1.2(3) . .
Mg1 K1 Mg1 C20A 70.9(3) 11_665 .
N1 K1 Mg1 K1 -164.90(8) . 12_545
N2 K1 Mg1 K1 -55.51(13) . 12_545
C20 K1 Mg1 K1 12.21(16) . 12_545
C20A K1 Mg1 K1 88.6(2) 11_665 12_545
C20 K1 Mg1 K1 68.33(12) 11_665 12_545
C20A K1 Mg1 K1 -14.4(3) . 12_545
C21A K1 Mg1 K1 66.67(16) 11_665 12_545
C21 K1 Mg1 K1 94.22(11) 11_665 12_545
C21 K1 Mg1 K1 -15.66(12) . 12_545
Mg1 K1 Mg1 K1 56.48(7) 11_665 12_545
N2 Mg1 N1 C5 91.8(2) 12_545 .
C20 Mg1 N1 C5 -97.4(2) . .
C20A Mg1 N1 C5 -72.2(3) . .
K1 Mg1 N1 C5 -100.12(18) . .
K1 Mg1 N1 C5 -29.7(4) 12_545 .
N2 Mg1 N1 C1 -63.1(2) 12_545 .
C20 Mg1 N1 C1 107.7(2) . .
C20A Mg1 N1 C1 132.9(3) . .
K1 Mg1 N1 C1 104.97(18) . .
K1 Mg1 N1 C1 175.3(2) 12_545 .
N2 Mg1 N1 K1 -168.07(11) 12_545 .
C20 Mg1 N1 K1 2.75(17) . .
C20A Mg1 N1 K1 27.9(3) . .
K1 Mg1 N1 K1 70.4(3) 12_545 .
N2 K1 N1 C5 -14.31(19) . .
C20 K1 N1 C5 121.27(17) . .
C20A K1 N1 C5 -133.2(2) 11_665 .
C20 K1 N1 C5 -151.40(19) 11_665 .
C20A K1 N1 C5 104.5(2) . .
C21A K1 N1 C5 -168.5(2) 11_665 .
C21 K1 N1 C5 -141.31(17) 11_665 .
C21 K1 N1 C5 98.86(16) . .
Mg1 K1 N1 C5 123.10(16) . .
Mg1 K1 N1 C5 -85.32(17) 11_665 .
N2 K1 N1 C1 104.93(16) . .
C20 K1 N1 C1 -119.49(17) . .
C20A K1 N1 C1 -13.9(2) 11_665 .
C20 K1 N1 C1 -32.2(2) 11_665 .
C20A K1 N1 C1 -136.3(2) . .
C21A K1 N1 C1 -49.2(2) 11_665 .
C21 K1 N1 C1 -22.06(18) 11_665 .
C21 K1 N1 C1 -141.90(17) . .
Mg1 K1 N1 C1 -117.66(16) . .
Mg1 K1 N1 C1 33.9(2) 11_665 .
N2 K1 N1 Mg1 -137.41(9) . .
C20 K1 N1 Mg1 -1.84(11) . .
C20A K1 N1 Mg1 103.7(2) 11_665 .
C20 K1 N1 Mg1 85.50(17) 11_665 .
C20A K1 N1 Mg1 -18.64(18) . .
C21A K1 N1 Mg1 68.4(2) 11_665 .
C21 K1 N1 Mg1 95.59(12) 11_665 .
C21 K1 N1 Mg1 -24.25(11) . .
Mg1 K1 N1 Mg1 151.57(8) 11_665 .
C5 N1 C1 C6 167.7(2) . .
Mg1 N1 C1 C6 -35.6(2) . .
K1 N1 C1 C6 60.8(2) . .
C5 N1 C1 C2 50.4(3) . .
Mg1 N1 C1 C2 -152.9(2) . .
K1 N1 C1 C2 -56.5(2) . .
C5 N1 C1 C7 -74.5(3) . .
Mg1 N1 C1 C7 82.2(2) . .
K1 N1 C1 C7 178.62(18) . .
N1 C1 C2 C3 -52.5(3) . .
C6 C1 C2 C3 -169.0(2) . .
C7 C1 C2 C3 75.9(3) . .
C1 C2 C3 C4 54.8(3) . .
C2 C3 C4 C5 -54.3(3) . .
C1 N1 C5 C8 -167.6(2) . .
Mg1 N1 C5 C8 37.2(3) . .
K1 N1 C5 C8 -57.8(2) . .
C1 N1 C5 C9 74.0(3) . .
Mg1 N1 C5 C9 -81.2(3) . .
K1 N1 C5 C9 -176.2(2) . .
C1 N1 C5 C4 -50.0(3) . .
Mg1 N1 C5 C4 154.76(17) . .
K1 N1 C5 C4 59.7(2) . .
C3 C4 C5 N1 51.5(3) . .
C3 C4 C5 C8 169.2(2) . .
C3 C4 C5 C9 -76.7(3) . .
N1 K1 N2 C11 -17.48(19) . .
C20 K1 N2 C11 -137.42(18) . .
C20A K1 N2 C11 117.7(2) 11_665 .
C20 K1 N2 C11 134.54(18) 11_665 .
C20A K1 N2 C11 -119.3(2) . .
C21A K1 N2 C11 142.2(2) 11_665 .
C21 K1 N2 C11 116.52(17) 11_665 .
C21 K1 N2 C11 -123.43(17) . .
Mg1 K1 N2 C11 -90.88(18) . .
Mg1 K1 N2 C11 118.50(17) 11_665 .
N1 K1 N2 C15 101.91(16) . .
C20 K1 N2 C15 -18.0(2) . .
C20A K1 N2 C15 -122.9(2) 11_665 .
C20 K1 N2 C15 -106.07(18) 11_665 .
C20A K1 N2 C15 0.1(2) . .
C21A K1 N2 C15 -98.4(2) 11_665 .
C21 K1 N2 C15 -124.09(17) 11_665 .
C21 K1 N2 C15 -4.04(18) . .
Mg1 K1 N2 C15 28.5(2) . .
Mg1 K1 N2 C15 -122.11(17) 11_665 .
N1 K1 N2 Mg1 -135.98(9) . 11_665
C20 K1 N2 Mg1 104.07(15) . 11_665
C20A K1 N2 Mg1 -0.83(18) 11_665 11_665
C20 K1 N2 Mg1 16.03(11) 11_665 11_665
C20A K1 N2 Mg1 122.18(18) . 11_665
C21A K1 N2 Mg1 23.71(16) 11_665 11_665
C21 K1 N2 Mg1 -1.99(12) 11_665 11_665
C21 K1 N2 Mg1 118.07(12) . 11_665
Mg1 K1 N2 Mg1 150.61(9) . 11_665
C15 N2 C11 C17 -167.3(2) . .
Mg1 N2 C11 C17 39.2(2) 11_665 .
K1 N2 C11 C17 -59.4(2) . .
C15 N2 C11 C12 -49.3(3) . .
Mg1 N2 C11 C12 157.13(17) 11_665 .
K1 N2 C11 C12 58.6(2) . .
C15 N2 C11 C16 75.6(3) . .
Mg1 N2 C11 C16 -77.9(2) 11_665 .
K1 N2 C11 C16 -176.48(18) . .
N2 C11 C12 C13 51.5(3) . .
C17 C11 C12 C13 168.4(2) . .
C16 C11 C12 C13 -77.1(3) . .
C11 C12 C13 C14 -54.3(3) . .
C12 C13 C14 C15 54.7(3) . .
C11 N2 C15 C18 167.5(2) . .
Mg1 N2 C15 C18 -40.0(3) 11_665 .
K1 N2 C15 C18 58.8(2) . .
C11 N2 C15 C14 49.7(3) . .
Mg1 N2 C15 C14 -157.77(18) 11_665 .
K1 N2 C15 C14 -58.9(2) . .
C11 N2 C15 C19 -73.8(3) . .
Mg1 N2 C15 C19 78.6(3) 11_665 .
K1 N2 C15 C19 177.5(2) . .
C13 C14 C15 N2 -52.3(3) . .
C13 C14 C15 C18 -170.3(2) . .
C13 C14 C15 C19 75.5(3) . .
C29 C24 C25 C26 -55.1(3) . .
C24 C25 C26 C27 54.6(4) . .
C25 C26 C27 C28 -54.6(4) . .
C26 C27 C28 C29 55.5(3) . .
C27 C28 C29 C24 -55.9(4) . .
C25 C24 C29 C28 55.4(4) . .
N1 Mg1 C20 C21 85.8(4) . .
N2 Mg1 C20 C21 -101.3(4) 12_545 .
C20A Mg1 C20 C21 -1.1(6) . .
K1 Mg1 C20 C21 88.5(4) . .
K1 Mg1 C20 C21 -79.0(3) 12_545 .
N1 Mg1 C20 K1 -2.68(16) . .
N2 Mg1 C20 K1 170.25(8) 12_545 .
C20A Mg1 C20 K1 -89.6(7) . .
K1 Mg1 C20 K1 -167.48(16) 12_545 .
N1 Mg1 C20 K1 164.80(8) . 12_545
N2 Mg1 C20 K1 -22.27(15) 12_545 12_545
C20A Mg1 C20 K1 77.9(7) . 12_545
K1 Mg1 C20 K1 167.48(16) . 12_545
N1 K1 C20 C21 -117.0(3) . .
N2 K1 C20 C21 32.7(4) . .
C20A K1 C20 C21 115.9(3) 11_665 .
C20 K1 C20 C21 103.6(3) 11_665 .
C20A K1 C20 C21 -38.1(6) . .
C21A K1 C20 C21 111.1(3) 11_665 .
C21 K1 C20 C21 130.2(3) 11_665 .
Mg1 K1 C20 C21 -118.7(4) . .
Mg1 K1 C20 C21 76.6(3) 11_665 .
N1 K1 C20 Mg1 1.71(10) . .
N2 K1 C20 Mg1 151.43(8) . .
C20A K1 C20 Mg1 -125.4(2) 11_665 .
C20 K1 C20 Mg1 -137.69(18) 11_665 .
C20A K1 C20 Mg1 80.6(6) . .
C21A K1 C20 Mg1 -130.19(19) 11_665 .
C21 K1 C20 Mg1 -111.13(16) 11_665 .
C21 K1 C20 Mg1 118.7(4) . .
Mg1 K1 C20 Mg1 -164.69(6) 11_665 .
N1 K1 C20 K1 -46.6(5) . 12_545
N2 K1 C20 K1 103.1(5) . 12_545
C20A K1 C20 K1 -173.7(5) 11_665 12_545
C20 K1 C20 K1 174.0(6) 11_665 12_545
C20A K1 C20 K1 32.3(6) . 12_545
C21A K1 C20 K1 -178.5(5) 11_665 12_545
C21 K1 C20 K1 -159.4(5) 11_665 12_545
C21 K1 C20 K1 70.4(6) . 12_545
Mg1 K1 C20 K1 -48.3(4) . 12_545
Mg1 K1 C20 K1 147.0(5) 11_665 12_545
Mg1 C20 C21 C22 170.2(3) . .
K1 C20 C21 C22 -105.5(4) . .
K1 C20 C21 C22 90.4(4) 12_545 .
Mg1 C20 C21 K1 79.8(3) . 12_545
K1 C20 C21 K1 164.09(16) . 12_545
Mg1 C20 C21 K1 -84.3(3) . .
K1 C20 C21 K1 -164.09(16) 12_545 .
N1 K1 C21 C20 57.8(3) . .
N2 K1 C21 C20 -154.3(3) . .
C20A K1 C21 C20 -77.2(3) 11_665 .
C20 K1 C21 C20 -83.4(3) 11_665 .
C20A K1 C21 C20 38.4(6) . .
C21A K1 C21 C20 -69.7(3) 11_665 .
C21 K1 C21 C20 -58.3(3) 11_665 .
Mg1 K1 C21 C20 41.1(3) . .
Mg1 K1 C21 C20 -120.2(3) 11_665 .
N1 K1 C21 C22 168.2(4) . .
N2 K1 C21 C22 -43.9(4) . .
C20 K1 C21 C22 110.4(5) . .
C20A K1 C21 C22 33.2(4) 11_665 .
C20 K1 C21 C22 27.0(4) 11_665 .
C20A K1 C21 C22 148.8(9) . .
C21A K1 C21 C22 40.7(4) 11_665 .
C21 K1 C21 C22 52.1(4) 11_665 .
Mg1 K1 C21 C22 151.5(4) . .
Mg1 K1 C21 C22 -9.8(4) 11_665 .
N1 K1 C21 K1 37.4(2) . 12_545
N2 K1 C21 K1 -174.73(19) . 12_545
C20 K1 C21 K1 -20.4(2) . 12_545
C20A K1 C21 K1 -97.6(3) 11_665 12_545
C20 K1 C21 K1 -103.8(2) 11_665 12_545
C20A K1 C21 K1 17.9(6) . 12_545
C21A K1 C21 K1 -90.1(3) 11_665 12_545
C21 K1 C21 K1 -78.8(2) 11_665 12_545
Mg1 K1 C21 K1 20.68(15) . 12_545
Mg1 K1 C21 K1 -140.68(17) 11_665 12_545
C20 C21 C22 C23 175.8(5) . .
K1 C21 C22 C23 -110.9(5) 12_545 .
K1 C21 C22 C23 103.8(5) . .
N1 Mg1 C20A C21A -110.6(6) . .
N2 Mg1 C20A C21A 81.8(6) 12_545 .
C20 Mg1 C20A C21A -7.2(5) . .
K1 Mg1 C20A C21A -84.2(6) . .
K1 Mg1 C20A C21A 80.6(6) 12_545 .
N1 Mg1 C20A K1 168.71(9) . 12_545
N2 Mg1 C20A K1 1.2(2) 12_545 12_545
C20 Mg1 C20A K1 -87.8(7) . 12_545
K1 Mg1 C20A K1 -164.9(3) . 12_545
N1 Mg1 C20A K1 -26.4(2) . .
N2 Mg1 C20A K1 166.04(9) 12_545 .
C20 Mg1 C20A K1 77.0(6) . .
K1 Mg1 C20A K1 164.9(3) 12_545 .
N1 K1 C20A C21A 132.0(5) . .
N2 K1 C20A C21A -83.3(5) . .
C20 K1 C20A C21A 36.8(5) . .
C20A K1 C20A C21A 6.2(4) 11_665 .
C20 K1 C20A C21A -5.1(5) 11_665 .
C21A K1 C20A C21A 5.5(6) 11_665 .
C21 K1 C20A C21A 23.7(5) 11_665 .
C21 K1 C20A C21A -68.8(7) . .
Mg1 K1 C20A C21A 114.8(6) . .
Mg1 K1 C20A C21A -42.4(6) 11_665 .
N1 K1 C20A Mg1 17.20(15) . .
N2 K1 C20A Mg1 161.88(13) . .
C20 K1 C20A Mg1 -78.0(6) . .
C20A K1 C20A Mg1 -108.6(3) 11_665 .
C20 K1 C20A Mg1 -119.9(2) 11_665 .
C21A K1 C20A Mg1 -109.4(2) 11_665 .
C21 K1 C20A Mg1 -91.1(2) 11_665 .
C21 K1 C20A Mg1 176.4(8) . .
Mg1 K1 C20A Mg1 -157.26(8) 11_665 .
N1 K1 C20A K1 67.4(8) . 12_545
N2 K1 C20A K1 -148.0(7) . 12_545
C20 K1 C20A K1 -27.8(5) . 12_545
C20A K1 C20A K1 -58.4(8) 11_665 12_545
C20 K1 C20A K1 -69.7(8) 11_665 12_545
C21A K1 C20A K1 -59.2(8) 11_665 12_545
C21 K1 C20A K1 -41.0(8) 11_665 12_545
C21 K1 C20A K1 -133.5(13) . 12_545
Mg1 K1 C20A K1 50.2(7) . 12_545
Mg1 K1 C20A K1 -107.1(8) 11_665 12_545
Mg1 C20A C21A C22A -170.8(7) . .
K1 C20A C21A C22A -88.6(8) 12_545 .
K1 C20A C21A C22A 109.4(8) . .
Mg1 C20A C21A K1 -82.2(4) . 12_545
K1 C20A C21A K1 -162.0(3) . 12_545
C20A C21A C22A C23A -177.2(9) . .
K1 C21A C22A C23A 111.1(9) 12_545 .
